data_2212610
loop_
_publ_author_name
'Marek, Jarom\'ir'
'Tr\'avn\'i\<cek, Zden\<ek'
'\<Cerm\'akov\'a, \<S\'arka'

_publ_section_title
(<i>N</i>,<i>N</i>,<i>N</i>',<i>N</i>'',<i>N</i>''-Pentamethyldiethylenetriamine-\k^3^<i>N</i>,<i>N</i>',<i>N</i>'')(trithiocyanurato-\k^2^<i>N</i>,<i>S</i>)zinc(II)
_journal_coeditor_code HY2046
_journal_issue 3
_journal_name_full 'Acta Crystallographica Section E'
_journal_page_first m725
_journal_page_last m727
_journal_paper_doi 10.1107/S1600536807006484
_journal_volume 63
_journal_year 2007
_chemical_formula_iupac '[Zn (C9 H23 N3) (C3 H N3 S3)]'
_chemical_formula_moiety 'C12 H24 N6 S3 Zn'
_chemical_formula_sum 'C12 H24 N6 S3 Zn'
_chemical_formula_weight 413.92
_chemical_name_systematic
;(N,N,N',N'',N''-Pentamethyldiethylenetriamine-\k^3^N,N',N'')(trithiocyanurato-
\k^2^N,S)zinc(II)
;
_space_group_IT_number 14
_symmetry_cell_setting monoclinic
_symmetry_space_group_name_Hall '-P 2yn'
_symmetry_space_group_name_H-M 'P 1 21/n 1'
_atom_sites_solution_hydrogens geom
_atom_sites_solution_primary direct
_atom_sites_solution_secondary difmap
_audit_creation_method SHELXL97
_cell_angle_alpha 90.00
_cell_angle_beta 111.694(10)
_cell_angle_gamma 90.00
_cell_formula_units_Z 4
_cell_length_a 12.6748(10)
_cell_length_b 9.3292(7)
_cell_length_c 16.2528(17)
_cell_measurement_reflns_used 4190
_cell_measurement_temperature 100(2)
_cell_measurement_theta_max 30.27
_cell_measurement_theta_min 2.58
_cell_volume 1785.7(3)
_computing_cell_refinement 'CrysAlis RED (Oxford Diffraction, 2002)'
_computing_data_collection 'CrysAlis CCD (Oxford Diffraction, 2002)'
_computing_data_reduction 'CrysAlis RED'
_computing_molecular_graphics 'DIAMOND (Brandenburg, 2006)'
_computing_publication_material 'SHELXL97 and DIAMOND'
_computing_structure_refinement 'SHELXL97 (Sheldrick, 1997)'
_computing_structure_solution 'SHELXS97 (Sheldrick, 1997)'
_diffrn_ambient_temperature 100(2)
_diffrn_detector_area_resol_mean 16.3
_diffrn_measured_fraction_theta_full 0.997
_diffrn_measured_fraction_theta_max 0.997
_diffrn_measurement_device_type 'Oxford Diffraction Xcalibur2 CCD area-detector'
_diffrn_measurement_method 'rotation method, \w'
_diffrn_radiation_monochromator 'Enhance (Oxford Diffraction)'
_diffrn_radiation_source 'fine-focus sealed tube'
_diffrn_radiation_type MoK\a
_diffrn_radiation_wavelength 0.71073
_diffrn_reflns_av_R_equivalents 0.0451
_diffrn_reflns_av_sigmaI/netI 0.0338
_diffrn_reflns_limit_h_max 14
_diffrn_reflns_limit_h_min -15
_diffrn_reflns_limit_k_max 10
_diffrn_reflns_limit_k_min -11
_diffrn_reflns_limit_l_max 18
_diffrn_reflns_limit_l_min -19
_diffrn_reflns_number 7920
_diffrn_reflns_theta_full 25.00
_diffrn_reflns_theta_max 25.00
_diffrn_reflns_theta_min 3.46
_diffrn_standards_number 0
_exptl_absorpt_coefficient_mu 1.731
_exptl_absorpt_correction_T_max 1.000
_exptl_absorpt_correction_T_min 0.767
_exptl_absorpt_correction_type multi-scan
_exptl_absorpt_process_details '(CrysAlis RED; Oxford Diffraction, 2002)'
_exptl_crystal_colour 'light yellow'
_exptl_crystal_density_diffrn 1.540
_exptl_crystal_density_method 'not measured'
_exptl_crystal_description prism
_exptl_crystal_F_000 864
_exptl_crystal_size_max 0.40
_exptl_crystal_size_mid 0.40
_exptl_crystal_size_min 0.35
_refine_diff_density_max 1.305
_refine_diff_density_min -0.405
_refine_ls_extinction_method none
_refine_ls_goodness_of_fit_ref 1.202
_refine_ls_hydrogen_treatment constr
_refine_ls_matrix_type full
_refine_ls_number_parameters 199
_refine_ls_number_reflns 3134
_refine_ls_number_restraints 0
_refine_ls_restrained_S_all 1.202
_refine_ls_R_factor_all 0.0474
_refine_ls_R_factor_gt 0.0456
_refine_ls_shift/su_max 0.001
_refine_ls_shift/su_mean 0.000
_refine_ls_structure_factor_coef Fsqd
_refine_ls_weighting_details 'calc w = 1/[\s^2^(Fo^2^)+(0.0275P)^2^+10P] where P=(Fo^2^+2Fc^2^)/3'
_refine_ls_weighting_scheme calc
_refine_ls_wR_factor_gt 0.1168
_refine_ls_wR_factor_ref 0.1175
_reflns_number_gt 2977
_reflns_number_total 3134
_reflns_threshold_expression I>2\s(I)
_cod_data_source_file hy2046.cif
_cod_data_source_block I
_cod_original_sg_symbol_H-M 'P 21/n'
_cod_database_code 2212610
_cod_database_fobs_code 2212610

loop_
_symmetry_equiv_pos_as_xyz
'x, y, z'
'-x+1/2, y+1/2, -z+1/2'
'-x, -y, -z'
'x-1/2, -y-1/2, z-1/2'

loop_
_atom_site_type_symbol
_atom_site_label
_atom_site_fract_x
_atom_site_fract_y
_atom_site_fract_z
_atom_site_U_iso_or_equiv
_atom_site_adp_type
_atom_site_calc_flag
_atom_site_refinement_flags
_atom_site_occupancy
Zn Zn1 0.47902(4) 0.64484(5) 0.71278(3) 0.01188(16) Uani d . 1
S S1 0.11911(9) 0.61235(11) 0.60813(7) 0.0143(2) Uani d . 1
N N1 0.3246(3) 0.5314(4) 0.6134(2) 0.0131(7) Uani d . 1
C C1 0.2117(4) 0.5181(4) 0.5756(3) 0.0122(8) Uani d . 1
S S2 0.17556(10) 0.23763(12) 0.38569(7) 0.0196(3) Uani d . 1
C C2 0.2377(4) 0.3382(4) 0.4773(3) 0.0139(9) Uani d . 1
N N2 0.1693(3) 0.4223(4) 0.5066(2) 0.0129(7) Uani d . 1
H H2A 0.0952 0.4145 0.4800 0.015 Uiso calc R 1
S S3 0.53436(9) 0.45138(12) 0.64683(7) 0.0190(3) Uani d . 1
N N3 0.3512(3) 0.3396(4) 0.5227(2) 0.0166(8) Uani d . 1
C C3 0.3899(4) 0.4363(5) 0.5874(3) 0.0143(9) Uani d . 1
N N4 0.4565(3) 0.8466(4) 0.6498(2) 0.0158(8) Uani d . 1
C C4 0.5330(4) 0.9496(5) 0.7139(3) 0.0196(10) Uani d . 1
H H4A 0.4975 0.9811 0.7559 0.024 Uiso calc R 1
H H4B 0.5434 1.0352 0.6817 0.024 Uiso calc R 1
N N5 0.6350(3) 0.7442(4) 0.8051(2) 0.0151(8) Uani d . 1
C C5 0.6479(4) 0.8833(5) 0.7652(3) 0.0178(9) Uani d . 1
H H5A 0.6894 0.8680 0.7249 0.021 Uiso calc R 1
H H5B 0.6930 0.9498 0.8126 0.021 Uiso calc R 1
N N6 0.4394(3) 0.6118(4) 0.8253(2) 0.0135(7) Uani d . 1
C C6 0.6097(4) 0.7654(5) 0.8863(3) 0.0170(9) Uani d . 1
H H6A 0.5624 0.8522 0.8797 0.020 Uiso calc R 1
H H6B 0.6815 0.7797 0.9376 0.020 Uiso calc R 1
C C7 0.5476(4) 0.6362(5) 0.9025(3) 0.0172(9) Uani d . 1
H H7A 0.5965 0.5503 0.9120 0.021 Uiso calc R 1
H H7B 0.5306 0.6519 0.9566 0.021 Uiso calc R 1
C C8 0.4912(5) 0.8248(6) 0.5726(3) 0.0281(11) Uani d . 1
H H8A 0.4829 0.9149 0.5399 0.042 Uiso calc R 1
H H8B 0.4430 0.7512 0.5336 0.042 Uiso calc R 1
H H8C 0.5707 0.7937 0.5936 0.042 Uiso calc R 1
C C9 0.3398(4) 0.9029(5) 0.6183(3) 0.0239(10) Uani d . 1
H H9A 0.3375 0.9963 0.5900 0.036 Uiso calc R 1
H H9B 0.3154 0.9138 0.6685 0.036 Uiso calc R 1
H H9C 0.2889 0.8361 0.5752 0.036 Uiso calc R 1
C C10 0.3491(4) 0.7094(5) 0.8289(3) 0.0178(9) Uani d . 1
H H10A 0.3335 0.6898 0.8826 0.027 Uiso calc R 1
H H10B 0.2799 0.6939 0.7767 0.027 Uiso calc R 1
H H10C 0.3741 0.8090 0.8298 0.027 Uiso calc R 1
C C11 0.4013(4) 0.4624(5) 0.8262(3) 0.0174(9) Uani d . 1
H H11A 0.3828 0.4468 0.8790 0.026 Uiso calc R 1
H H11B 0.4621 0.3966 0.8273 0.026 Uiso calc R 1
H H11C 0.3338 0.4445 0.7730 0.026 Uiso calc R 1
C C12 0.7380(4) 0.6570(5) 0.8237(3) 0.0183(9) Uani d . 1
H H12A 0.8035 0.7083 0.8652 0.027 Uiso calc R 1
H H12B 0.7501 0.6390 0.7685 0.027 Uiso calc R 1
H H12C 0.7288 0.5654 0.8500 0.027 Uiso calc R 1

loop_
_atom_site_aniso_label
_atom_site_aniso_U_11
_atom_site_aniso_U_22
_atom_site_aniso_U_33
_atom_site_aniso_U_12
_atom_site_aniso_U_13
_atom_site_aniso_U_23
Zn1 0.0146(3) 0.0096(3) 0.0104(3) -0.00098(18) 0.0034(2) -0.00234(18)
S1 0.0151(5) 0.0117(5) 0.0150(5) 0.0011(4) 0.0043(4) -0.0032(4)
N1 0.0157(19) 0.0082(17) 0.0123(17) 0.0003(14) 0.0017(14) -0.0012(14)
C1 0.019(2) 0.0065(19) 0.0103(19) -0.0004(16) 0.0048(17) 0.0020(16)
S2 0.0198(6) 0.0192(6) 0.0190(6) -0.0056(5) 0.0061(5) -0.0110(5)
C2 0.019(2) 0.008(2) 0.015(2) -0.0020(17) 0.0078(18) 0.0005(17)
N2 0.0139(18) 0.0100(17) 0.0115(17) -0.0017(14) 0.0010(14) -0.0013(14)
S3 0.0131(5) 0.0195(6) 0.0209(6) 0.0021(4) 0.0022(4) -0.0093(5)
N3 0.0170(19) 0.0139(19) 0.0175(19) -0.0011(15) 0.0047(16) -0.0041(15)
C3 0.016(2) 0.012(2) 0.013(2) 0.0011(17) 0.0042(17) -0.0014(17)
N4 0.0164(19) 0.0165(19) 0.0144(18) -0.0028(15) 0.0057(15) 0.0005(15)
C4 0.019(2) 0.016(2) 0.023(2) -0.0025(18) 0.0062(19) 0.0015(19)
N5 0.0155(18) 0.0123(18) 0.0173(18) 0.0001(15) 0.0058(15) -0.0008(15)
C5 0.020(2) 0.011(2) 0.020(2) -0.0040(18) 0.0044(19) -0.0006(18)
N6 0.0173(19) 0.0094(17) 0.0119(17) -0.0023(14) 0.0033(15) -0.0018(14)
C6 0.016(2) 0.018(2) 0.013(2) -0.0039(18) 0.0019(17) -0.0056(18)
C7 0.019(2) 0.017(2) 0.011(2) -0.0011(18) 0.0002(17) -0.0004(17)
C8 0.037(3) 0.033(3) 0.017(2) 0.001(2) 0.013(2) 0.004(2)
C9 0.020(2) 0.020(2) 0.031(3) 0.0022(19) 0.007(2) 0.006(2)
C10 0.021(2) 0.016(2) 0.018(2) 0.0012(19) 0.0083(19) -0.0024(18)
C11 0.022(2) 0.011(2) 0.018(2) -0.0020(17) 0.0057(18) 0.0019(17)
C12 0.016(2) 0.015(2) 0.022(2) 0.0023(18) 0.0034(18) 0.0016(18)

loop_
_atom_type_symbol
_atom_type_description
_atom_type_scat_dispersion_real
_atom_type_scat_dispersion_imag
_atom_type_scat_source
C C 0.0033 0.0016 'International Tables Vol C Tables 4.2.6.8 and 6.1.1.4'
H H 0.0000 0.0000 'International Tables Vol C Tables 4.2.6.8 and 6.1.1.4'
N N 0.0061 0.0033 'International Tables Vol C Tables 4.2.6.8 and 6.1.1.4'
S S 0.1246 0.1234 'International Tables Vol C Tables 4.2.6.8 and 6.1.1.4'
Zn Zn 0.2839 1.4301 'International Tables Vol C Tables 4.2.6.8 and 6.1.1.4'

loop_
_geom_angle_atom_site_label_1
_geom_angle_atom_site_label_2
_geom_angle_atom_site_label_3
_geom_angle
_geom_angle_publ_flag
N6 Zn1 N4 121.50(14) y
N6 Zn1 N5 84.93(14) y
N4 Zn1 N5 83.19(14) y
N6 Zn1 N1 97.48(13) y
N4 Zn1 N1 98.23(13) y
N5 Zn1 N1 175.95(13) y
N6 Zn1 S3 119.86(10) y
N4 Zn1 S3 118.42(11) y
N5 Zn1 S3 106.98(10) y
N1 Zn1 S3 69.00(9) y
C1 N1 C3 117.4(4) ?
C1 N1 Zn1 149.1(3) ?
C3 N1 Zn1 93.4(3) ?
N1 C1 N2 117.6(4) ?
N1 C1 S1 123.6(3) ?
N2 C1 S1 118.8(3) ?
N3 C2 N2 118.9(4) ?
N3 C2 S2 122.9(3) ?
N2 C2 S2 118.2(3) ?
C1 N2 C2 123.0(4) ?
C1 N2 H2A 118.5 ?
C2 N2 H2A 118.5 ?
C3 S3 Zn1 83.32(15) ?
C3 N3 C2 116.4(4) ?
N3 C3 N1 126.0(4) ?
N3 C3 S3 120.0(3) ?
N1 C3 S3 114.0(3) ?
C9 N4 C4 108.9(4) ?
C9 N4 C8 109.1(4) ?
C4 N4 C8 111.1(4) ?
C9 N4 Zn1 115.2(3) ?
C4 N4 Zn1 107.5(3) ?
C8 N4 Zn1 104.9(3) ?
N4 C4 C5 111.5(4) ?
N4 C4 H4A 109.3 ?
C5 C4 H4A 109.3 ?
N4 C4 H4B 109.3 ?
C5 C4 H4B 109.3 ?
H4A C4 H4B 108.0 ?
C12 N5 C6 110.9(3) ?
C12 N5 C5 109.9(3) ?
C6 N5 C5 111.5(3) ?
C12 N5 Zn1 114.4(3) ?
C6 N5 Zn1 103.2(3) ?
C5 N5 Zn1 106.7(3) ?
N5 C5 C4 111.0(4) ?
N5 C5 H5A 109.4 ?
C4 C5 H5A 109.4 ?
N5 C5 H5B 109.4 ?
C4 C5 H5B 109.4 ?
H5A C5 H5B 108.0 ?
C11 N6 C10 108.7(3) ?
C11 N6 C7 109.7(3) ?
C10 N6 C7 110.9(3) ?
C11 N6 Zn1 109.4(3) ?
C10 N6 Zn1 112.5(3) ?
C7 N6 Zn1 105.6(3) ?
N5 C6 C7 110.3(4) ?
N5 C6 H6A 109.6 ?
C7 C6 H6A 109.6 ?
N5 C6 H6B 109.6 ?
C7 C6 H6B 109.6 ?
H6A C6 H6B 108.1 ?
N6 C7 C6 110.5(3) ?
N6 C7 H7A 109.6 ?
C6 C7 H7A 109.6 ?
N6 C7 H7B 109.6 ?
C6 C7 H7B 109.6 ?
H7A C7 H7B 108.1 ?
N4 C8 H8A 109.5 ?
N4 C8 H8B 109.5 ?
H8A C8 H8B 109.5 ?
N4 C8 H8C 109.5 ?
H8A C8 H8C 109.5 ?
H8B C8 H8C 109.5 ?
N4 C9 H9A 109.5 ?
N4 C9 H9B 109.5 ?
H9A C9 H9B 109.5 ?
N4 C9 H9C 109.5 ?
H9A C9 H9C 109.5 ?
H9B C9 H9C 109.5 ?
N6 C10 H10A 109.5 ?
N6 C10 H10B 109.5 ?
H10A C10 H10B 109.5 ?
N6 C10 H10C 109.5 ?
H10A C10 H10C 109.5 ?
H10B C10 H10C 109.5 ?
N6 C11 H11A 109.5 ?
N6 C11 H11B 109.5 ?
H11A C11 H11B 109.5 ?
N6 C11 H11C 109.5 ?
H11A C11 H11C 109.5 ?
H11B C11 H11C 109.5 ?
N5 C12 H12A 109.5 ?
N5 C12 H12B 109.5 ?
H12A C12 H12B 109.5 ?
N5 C12 H12C 109.5 ?
H12A C12 H12C 109.5 ?
H12B C12 H12C 109.5 ?

loop_
_geom_bond_atom_site_label_1
_geom_bond_atom_site_label_2
_geom_bond_distance
_geom_bond_publ_flag
Zn1 N6 2.091(4) y
Zn1 N4 2.111(4) y
Zn1 N5 2.197(4) y
Zn1 N1 2.286(4) y
Zn1 S3 2.3354(12) y
S1 C1 1.700(4) ?
N1 C1 1.338(6) ?
N1 C3 1.381(6) ?
C1 N2 1.378(5) ?
S2 C2 1.688(4) ?
C2 N3 1.352(6) ?
C2 N2 1.379(6) ?
N2 H2A 0.8800 ?
S3 C3 1.732(4) ?
N3 C3 1.333(6) ?
N4 C9 1.471(6) ?
N4 C4 1.485(6) ?
N4 C8 1.488(6) ?
C4 C5 1.517(6) ?
C4 H4A 0.9900 ?
C4 H4B 0.9900 ?
N5 C12 1.471(6) ?
N5 C6 1.482(5) ?
N5 C5 1.487(6) ?
C5 H5A 0.9900 ?
C5 H5B 0.9900 ?
N6 C11 1.478(5) ?
N6 C10 1.480(6) ?
N6 C7 1.495(5) ?
C6 C7 1.515(6) ?
C6 H6A 0.9900 ?
C6 H6B 0.9900 ?
C7 H7A 0.9900 ?
C7 H7B 0.9900 ?
C8 H8A 0.9800 ?
C8 H8B 0.9800 ?
C8 H8C 0.9800 ?
C9 H9A 0.9800 ?
C9 H9B 0.9800 ?
C9 H9C 0.9800 ?
C10 H10A 0.9800 ?
C10 H10B 0.9800 ?
C10 H10C 0.9800 ?
C11 H11A 0.9800 ?
C11 H11B 0.9800 ?
C11 H11C 0.9800 ?
C12 H12A 0.9800 ?
C12 H12B 0.9800 ?
C12 H12C 0.9800 ?

loop_
_geom_hbond_atom_site_label_D
_geom_hbond_atom_site_label_H
_geom_hbond_atom_site_label_A
_geom_hbond_site_symmetry_A
_geom_hbond_distance_DH
_geom_hbond_distance_HA
_geom_hbond_distance_DA
_geom_hbond_angle_DHA
N2 H2A S1 3_566 0.88 2.57 3.450(4) 176
C7 H7A S2 4_666 0.99 2.95 3.899(5) 160
C11 H11B S2 4_666 0.98 2.81 3.744(5) 160
C10 H10C S1 2_556 0.98 3.00 3.878(5) 150
C8 H8C N3 3_666 0.98 2.74 3.321(6) 119
